data_1572201
loop_
_publ_author_name
'Fan, Zi-Heng'
'Kang, Jia-Xin'
'Jia, Sihan'
'Pan, Qiao-Jing'
'Cao, Lei'
'Chen, Xi-Meng'
'Xu, Cong-Qiao'
'Ma, Yan-Na'
'Chen, Xuenian'

_publ_section_title
;
 Triborane (B<sub>3</sub>H<sub>7</sub>)-mediated regioselective
 substitution reactions of pyridine derivatives.
;
_journal_issue 34
_journal_name_full 'Chemical science'
_journal_page_first 13923
_journal_page_last 13929
_journal_paper_doi 10.1039/d4sc03109a
_journal_volume 15
_journal_year 2024
_chemical_formula_moiety 'C5 H12 B3 N'
_chemical_formula_sum 'C5 H12 B3 N'
_chemical_formula_weight 118.59
_space_group_crystal_system orthorhombic
_space_group_IT_number 61
_space_group_name_Hall '-P 2ac 2ab'
_space_group_name_H-M_alt 'P b c a'
_atom_sites_solution_hydrogens mixed
_atom_sites_solution_primary dual
_audit_creation_date 2023-10-10
_audit_creation_method
;
Olex2 1.5
(compiled 2022.04.07 svn.rca3783a0 for OlexSys, GUI svn.r6498)
;
_audit_update_record
;
2023-11-15 deposited with the CCDC.	2024-07-19 downloaded from the CCDC.
;
_cell_angle_alpha 90
_cell_angle_beta 90
_cell_angle_gamma 90
_cell_formula_units_Z 8
_cell_length_a 13.9099(8)
_cell_length_b 8.0101(4)
_cell_length_c 14.4607(8)
_cell_measurement_reflns_used 1906
_cell_measurement_temperature 293(2)
_cell_measurement_theta_max 70.6820
_cell_measurement_theta_min 6.3670
_cell_volume 1611.21(15)
_computing_cell_refinement 'CrysAlisPro 1.171.42.90a (Rigaku OD, 2023)'
_computing_data_collection 'CrysAlisPro 1.171.42.90a (Rigaku OD, 2023)'
_computing_data_reduction 'CrysAlisPro 1.171.42.90a (Rigaku OD, 2023)'
_computing_molecular_graphics 'Olex2 1.5 (Dolomanov et al., 2009)'
_computing_publication_material 'Olex2 1.5 (Dolomanov et al., 2009)'
_computing_structure_refinement 'SHELXL 2018/3 (Sheldrick, 2015)'
_computing_structure_solution 'SHELXT 2018/2 (Sheldrick, 2018)'
_diffrn_ambient_temperature 293
_diffrn_detector 'CCD plate'
_diffrn_detector_area_resol_mean 8.0521
_diffrn_detector_type EosS2
_diffrn_measured_fraction_theta_full 0.972
_diffrn_measured_fraction_theta_max 0.953
_diffrn_measurement_details
;
List of Runs (angles in degrees, time in seconds):

  # Type    Start    End  Width  t~exp~   \w     \q     \k     \f   Frames
#--------------------------------------------------------------------------
  1  \w   -102.00 -44.00   1.00    1.51    --  -35.62 -57.00 -42.00   58
  2  \w      4.00  33.00   1.00    1.51    --   35.62 -96.00  87.00   29
  3  \w      4.00  45.00   1.00    1.51    --   35.62 -73.00-177.00   41
  4  \w    110.00 168.00   1.00    6.03    --  106.81  73.00 -48.00   58
  5  \w    111.00 165.00   1.00    6.03    --  106.81  57.00  98.00   54
  6  \w     40.00 104.00   1.00    6.03    --  106.81 -57.00 -42.00   64
  7  \w     41.00 101.00   1.00    6.03    --  106.81 -96.00  87.00   60
  8  \w     64.00  94.00   1.00    1.51    --   35.62 178.00   0.00   30
  9  \w     58.00 108.00   1.00    1.51    --   35.62-178.00-150.00   50
 10  \w     66.00 105.00   1.00    1.51    --   35.62 178.00  90.00   39
 11  \w    108.00 157.00   1.00    6.03    --  106.81  77.00  60.00   49
 12  \w     53.00 105.00   1.00    6.03    --  106.81-111.00-150.00   52
 13  \w    127.00 173.00   1.00    6.03    --  106.81 111.00 -90.00   46
;
_diffrn_measurement_device 'four-circle diffractometer'
_diffrn_measurement_device_type 'SuperNova, Dual, Cu at home/near, EosS2'
_diffrn_measurement_method '\w scans'
_diffrn_orient_matrix_type 'CrysAlisPro convention (1999,Acta A55,543-557)'
_diffrn_orient_matrix_UB_11 0.0672201000
_diffrn_orient_matrix_UB_12 -0.1410068000
_diffrn_orient_matrix_UB_13 0.0327000000
_diffrn_orient_matrix_UB_21 0.0349498000
_diffrn_orient_matrix_UB_22 0.1106990000
_diffrn_orient_matrix_UB_23 0.0805265000
_diffrn_orient_matrix_UB_31 -0.0809223000
_diffrn_orient_matrix_UB_32 -0.0689226000
_diffrn_orient_matrix_UB_33 0.0617386000
_diffrn_radiation_monochromator mirror
_diffrn_radiation_probe x-ray
_diffrn_radiation_type 'Cu K\a'
_diffrn_radiation_wavelength 1.54184
_diffrn_reflns_av_R_equivalents 0.0182
_diffrn_reflns_av_unetI/netI 0.0227
_diffrn_reflns_Laue_measured_fraction_full 0.972
_diffrn_reflns_Laue_measured_fraction_max 0.953
_diffrn_reflns_limit_h_max 5
_diffrn_reflns_limit_h_min -16
_diffrn_reflns_limit_k_max 9
_diffrn_reflns_limit_k_min -9
_diffrn_reflns_limit_l_max 17
_diffrn_reflns_limit_l_min -17
_diffrn_reflns_number 4012
_diffrn_reflns_point_group_measured_fraction_full 0.972
_diffrn_reflns_point_group_measured_fraction_max 0.953
_diffrn_reflns_theta_full 67.684
_diffrn_reflns_theta_max 71.205
_diffrn_reflns_theta_min 6.121
_diffrn_source 'micro-focus sealed X-ray tube'
_diffrn_source_type 'SuperNova (Cu) X-ray Source'
_exptl_absorpt_coefficient_mu 0.375
_exptl_absorpt_correction_T_max 1.00000
_exptl_absorpt_correction_T_min 0.64799
_exptl_absorpt_correction_type multi-scan
_exptl_absorpt_process_details
;
CrysAlisPro 1.171.42.90a (Rigaku Oxford Diffraction, 2023)
Empirical absorption correction using spherical harmonics,
implemented in SCALE3 ABSPACK scaling algorithm.
;
_exptl_crystal_colour 'clear light white'
_exptl_crystal_colour_lustre clear
_exptl_crystal_colour_modifier light
_exptl_crystal_colour_primary white
_exptl_crystal_density_diffrn 0.978
_exptl_crystal_description block
_exptl_crystal_F_000 512
_exptl_crystal_size_max 0.01
_exptl_crystal_size_mid 0.01
_exptl_crystal_size_min 0.01
_refine_diff_density_max 0.140
_refine_diff_density_min -0.241
_refine_diff_density_rms 0.040
_refine_ls_extinction_method none
_refine_ls_goodness_of_fit_ref 1.141
_refine_ls_hydrogen_treatment mixed
_refine_ls_matrix_type full
_refine_ls_number_parameters 110
_refine_ls_number_reflns 1486
_refine_ls_number_restraints 0
_refine_ls_restrained_S_all 1.141
_refine_ls_R_factor_all 0.0732
_refine_ls_R_factor_gt 0.0546
_refine_ls_shift/su_max 0.000
_refine_ls_shift/su_mean 0.000
_refine_ls_structure_factor_coef Fsqd
_refine_ls_weighting_details 'w=1/[\s^2^(Fo^2^)+(0.0724P)^2^+0.3844P] where P=(Fo^2^+2Fc^2^)/3'
_refine_ls_weighting_scheme calc
_refine_ls_wR_factor_gt 0.1390
_refine_ls_wR_factor_ref 0.1744
_reflns_Friedel_coverage 0.000
_reflns_number_gt 1154
_reflns_number_total 1486
_reflns_threshold_expression 'I > 2\s(I)'
_cod_data_source_file d4sc03109a2.cif
_cod_data_source_block 20231010-fzh_auto
_cod_depositor_comments 'Adding full bibliography for 1572200--1572201.cif.'
_cod_database_code 1572201
_shelx_shelxl_version_number 2018/3
_chemical_oxdiff_formula 'C1 N1 B1 H1'
_shelx_space_group_comment
;
The symmetry employed for this shelxl refinement is uniquely defined
by the following loop, which should always be used as a source of
symmetry information in preference to the above space-group names.
They are only intended as comments.
;
_shelx_estimated_absorpt_t_max 0.996
_shelx_estimated_absorpt_t_min 0.996
_olex2_refinement_description
;
1. Fixed Uiso
 At 1.2 times of:
  All C(H) groups
2.a Aromatic/amide H refined with riding coordinates:
 C2(H2), C6(H6), C5(H5), C3(H3), C4(H4)
;
_smtbx_masks_void_probe_radius 0.5
_smtbx_masks_void_truncation_radius 1.2
_olex2_submission_special_instructions 'No special instructions were received'
_oxdiff_exptl_absorpt_empirical_details
;
Empirical correction (ABSPACK) includes:
- Absorption correction using spherical harmonics
- Frame scaling
;
_oxdiff_exptl_absorpt_empirical_full_max 1.257
_oxdiff_exptl_absorpt_empirical_full_min 0.667

loop_
_space_group_symop_operation_xyz
'x, y, z'
'-x+1/2, -y, z+1/2'
'-x, y+1/2, -z+1/2'
'x+1/2, -y+1/2, -z'
'-x, -y, -z'
'x-1/2, y, -z-1/2'
'x, -y-1/2, z-1/2'
'-x-1/2, y-1/2, z'

loop_
_atom_site_label
_atom_site_type_symbol
_atom_site_fract_x
_atom_site_fract_y
_atom_site_fract_z
_atom_site_U_iso_or_equiv
_atom_site_adp_type
_atom_site_occupancy
_atom_site_site_symmetry_order
_atom_site_calc_flag
_atom_site_refinement_flags_posn
_atom_site_refinement_flags_adp
_atom_site_refinement_flags_occupancy
_atom_site_disorder_assembly
_atom_site_disorder_group
N1 N 0.31253(10) 0.70380(18) 0.58800(9) 0.0504(4) Uani 1 1 d . . . . .
C2 C 0.33097(15) 0.6509(3) 0.50245(13) 0.0650(6) Uani 1 1 d . . . . .
H2 H 0.394621 0.644974 0.483038 0.078 Uiso 1 1 calc R U . . .
C6 C 0.22028(13) 0.7152(3) 0.61416(15) 0.0613(5) Uani 1 1 d . . . . .
H6 H 0.206066 0.753158 0.673379 0.074 Uiso 1 1 calc R U . . .
C5 C 0.14639(16) 0.6725(3) 0.55623(18) 0.0764(7) Uani 1 1 d . . . . .
H5 H 0.082975 0.681551 0.575995 0.092 Uiso 1 1 calc R U . . .
C3 C 0.26009(19) 0.6049(3) 0.44206(15) 0.0786(7) Uani 1 1 d . . . . .
H3 H 0.275546 0.566301 0.383265 0.094 Uiso 1 1 calc R U . . .
C4 C 0.16664(18) 0.6165(3) 0.46916(17) 0.0802(7) Uani 1 1 d . . . . .
H4 H 0.117312 0.586799 0.428995 0.096 Uiso 1 1 calc R U . . .
B7 B 0.39616(16) 0.7573(3) 0.65596(16) 0.0583(6) Uani 1 1 d . . . . .
B9 B 0.4899(2) 0.5994(4) 0.6703(2) 0.0746(8) Uani 1 1 d . . . . .
B8 B 0.4051(2) 0.6153(4) 0.75523(18) 0.0718(7) Uani 1 1 d . . . . .
H7A H 0.4546(16) 0.820(3) 0.6119(15) 0.071(6) Uiso 1 1 d . . . . .
H8A H 0.3328(18) 0.549(3) 0.7573(18) 0.095(8) Uiso 1 1 d . . . . .
H8B H 0.4248(18) 0.682(3) 0.8212(17) 0.091(7) Uiso 1 1 d . . . . .
H9A H 0.565(2) 0.645(3) 0.6843(17) 0.107(9) Uiso 1 1 d . . . . .
H9B H 0.4832(17) 0.521(3) 0.6095(18) 0.087(7) Uiso 1 1 d . . . . .
H9C H 0.465(2) 0.509(4) 0.7376(19) 0.106(9) Uiso 1 1 d . . . . .
H7B H 0.3710(19) 0.853(3) 0.7006(17) 0.097(8) Uiso 1 1 d . . . . .

loop_
_atom_site_aniso_label
_atom_site_aniso_U_11
_atom_site_aniso_U_22
_atom_site_aniso_U_33
_atom_site_aniso_U_23
_atom_site_aniso_U_13
_atom_site_aniso_U_12
N1 0.0519(8) 0.0518(8) 0.0475(8) 0.0035(6) -0.0008(6) 0.0024(6)
C2 0.0624(12) 0.0851(14) 0.0475(10) 0.0008(10) 0.0016(8) 0.0028(10)
C6 0.0547(10) 0.0661(12) 0.0632(11) -0.0013(9) 0.0038(9) 0.0063(9)
C5 0.0502(11) 0.0817(15) 0.0973(17) 0.0067(13) -0.0048(11) 0.0014(10)
C3 0.0900(17) 0.0918(16) 0.0541(11) -0.0075(11) -0.0124(11) 0.0049(13)
C4 0.0772(15) 0.0828(15) 0.0806(15) -0.0033(13) -0.0304(12) -0.0022(12)
B7 0.0593(12) 0.0558(12) 0.0599(12) 0.0002(10) -0.0071(10) -0.0039(10)
B9 0.0645(14) 0.0899(18) 0.0694(15) 0.0143(14) -0.0057(12) 0.0146(13)
B8 0.0781(16) 0.0847(17) 0.0527(12) 0.0096(12) -0.0081(11) 0.0002(14)

loop_
_atom_type_symbol
_atom_type_description
_atom_type_scat_dispersion_real
_atom_type_scat_dispersion_imag
_atom_type_scat_source
C C 0.0181 0.0091 'International Tables Vol C Tables 4.2.6.8 and 6.1.1.4'
H H 0.0000 0.0000 'International Tables Vol C Tables 4.2.6.8 and 6.1.1.4'
B B 0.0090 0.0039 'International Tables Vol C Tables 4.2.6.8 and 6.1.1.4'
N N 0.0311 0.0180 'International Tables Vol C Tables 4.2.6.8 and 6.1.1.4'

loop_
_geom_angle_atom_site_label_1
_geom_angle_atom_site_label_2
_geom_angle_atom_site_label_3
_geom_angle
_geom_angle_site_symmetry_1
_geom_angle_site_symmetry_3
_geom_angle_publ_flag
C2 N1 C6 117.89(17) . . ?
C2 N1 B7 121.42(16) . . ?
C6 N1 B7 120.66(16) . . ?
N1 C2 H2 118.7 . . ?
N1 C2 C3 122.7(2) . . ?
C3 C2 H2 118.7 . . ?
N1 C6 H6 119.0 . . ?
N1 C6 C5 121.9(2) . . ?
C5 C6 H6 119.0 . . ?
C6 C5 H5 120.3 . . ?
C4 C5 C6 119.4(2) . . ?
C4 C5 H5 120.3 . . ?
C2 C3 H3 120.4 . . ?
C4 C3 C2 119.1(2) . . ?
C4 C3 H3 120.4 . . ?
C5 C4 H4 120.5 . . ?
C3 C4 C5 119.0(2) . . ?
C3 C4 H4 120.5 . . ?
N1 B7 B9 114.02(18) . . ?
N1 B7 B8 111.56(16) . . ?
N1 B7 H7A 107.1(11) . . ?
N1 B7 H7B 109.3(15) . . ?
B9 B7 B8 55.58(14) . . ?
B9 B7 H7A 81.9(11) . . ?
B9 B7 H7B 131.8(14) . . ?
B8 B7 H7A 131.0(11) . . ?
B8 B7 H7B 89.6(14) . . ?
H7A B7 H7B 104.9(17) . . ?
B7 B9 H9A 117.1(14) . . ?
B7 B9 H9B 104.4(13) . . ?
B7 B9 H9C 106.6(14) . . ?
B8 B9 B7 62.44(15) . . ?
B8 B9 H9A 119.0(14) . . ?
B8 B9 H9B 124.6(13) . . ?
B8 B9 H9C 45.3(13) . . ?
H9A B9 H9B 114.6(19) . . ?
H9A B9 H9C 107.8(18) . . ?
H9B B9 H9C 105.6(18) . . ?
B7 B8 H8A 104.4(13) . . ?
B7 B8 H8B 112.5(12) . . ?
B7 B8 H9C 108.4(13) . . ?
B9 B8 B7 61.98(14) . . ?
B9 B8 H8A 126.5(13) . . ?
B9 B8 H8B 118.4(13) . . ?
B9 B8 H9C 47.6(13) . . ?
H8A B8 H8B 114.5(18) . . ?
H8A B8 H9C 106.4(19) . . ?
H8B B8 H9C 110.2(18) . . ?

loop_
_geom_bond_atom_site_label_1
_geom_bond_atom_site_label_2
_geom_bond_distance
_geom_bond_site_symmetry_2
_geom_bond_publ_flag
N1 C2 1.333(2) . ?
N1 C6 1.341(2) . ?
N1 B7 1.582(2) . ?
C2 H2 0.9300 . ?
C2 C3 1.368(3) . ?
C6 H6 0.9300 . ?
C6 C5 1.369(3) . ?
C5 H5 0.9300 . ?
C5 C4 1.366(3) . ?
C3 H3 0.9300 . ?
C3 C4 1.361(4) . ?
C4 H4 0.9300 . ?
B7 B9 1.828(3) . ?
B7 B8 1.836(3) . ?
B7 H7A 1.15(2) . ?
B7 H7B 1.06(3) . ?
B9 B8 1.708(4) . ?
B9 H9A 1.12(3) . ?
B9 H9B 1.08(3) . ?
B9 H9C 1.26(3) . ?
B8 H8A 1.14(3) . ?
B8 H8B 1.13(2) . ?
B8 H9C 1.21(3) . ?

loop_
_geom_torsion_atom_site_label_1
_geom_torsion_atom_site_label_2
_geom_torsion_atom_site_label_3
_geom_torsion_atom_site_label_4
_geom_torsion
_geom_torsion_site_symmetry_1
_geom_torsion_site_symmetry_2
_geom_torsion_site_symmetry_3
_geom_torsion_site_symmetry_4
_geom_torsion_publ_flag
N1 C2 C3 C4 1.4(4) . . . . ?
N1 C6 C5 C4 0.0(3) . . . . ?
N1 B7 B9 B8 -100.5(2) . . . . ?
N1 B7 B8 B9 105.1(2) . . . . ?
C2 N1 C6 C5 0.8(3) . . . . ?
C2 N1 B7 B9 -53.4(2) . . . . ?
C2 N1 B7 B8 -114.1(2) . . . . ?
C2 C3 C4 C5 -0.5(4) . . . . ?
C6 N1 C2 C3 -1.5(3) . . . . ?
C6 N1 B7 B9 128.6(2) . . . . ?
C6 N1 B7 B8 67.9(2) . . . . ?
C6 C5 C4 C3 -0.1(4) . . . . ?
B7 N1 C2 C3 -179.6(2) . . . . ?
B7 N1 C6 C5 178.85(19) . . . . ?

loop_
_smtbx_masks_void_nr
_smtbx_masks_void_average_x
_smtbx_masks_void_average_y
_smtbx_masks_void_average_z
_smtbx_masks_void_volume
_smtbx_masks_void_count_electrons
_smtbx_masks_void_content
1 0.496 -0.804 -0.673 483.0 9.1 ?
2 0.125 0.000 0.125 0.0 0.0 ?
3 0.125 0.500 0.625 0.0 0.0 ?
4 0.375 0.000 0.625 0.0 0.0 ?
5 0.375 0.500 0.125 0.0 0.0 ?
6 0.625 0.000 0.375 0.0 0.0 ?
7 0.625 0.500 0.875 0.0 0.0 ?
8 0.875 0.000 0.875 0.0 0.0 ?
9 0.875 0.500 0.375 0.0 0.0 ?
